data_7210495
loop_
_publ_author_name
'Wu, Jing-Yun'
'Huang, Sheng-Ming'

_publ_section_title
;
 Homochiral transition-metal camphorate coordination architectures
 containing "piperazine--pyridine" ligands
;
_journal_issue 6
_journal_name_full CrystEngComm
_journal_page_first 2062
_journal_page_last 2070
_journal_paper_doi 10.1039/c0ce00552e
_journal_volume 13
_journal_year 2011
_chemical_formula_sum 'C34 H46 Cd N4 O8'
_chemical_formula_weight 751.15
_chemical_name_systematic
;
?
;
_space_group_IT_number 4
_symmetry_cell_setting monoclinic
_symmetry_space_group_name_Hall 'P 2yb'
_symmetry_space_group_name_H-M 'P 1 21 1'
_atom_sites_solution_hydrogens geom
_atom_sites_solution_primary direct
_atom_sites_solution_secondary difmap
_audit_creation_method SHELXL-97
_cell_angle_alpha 90.00
_cell_angle_beta 90.7680(10)
_cell_angle_gamma 90.00
_cell_formula_units_Z 4
_cell_length_a 7.4338(6)
_cell_length_b 20.8333(16)
_cell_length_c 22.0157(15)
_cell_measurement_reflns_used 3663
_cell_measurement_temperature 296(2)
_cell_measurement_theta_max 24.81
_cell_measurement_theta_min 2.88
_cell_volume 3409.3(4)
_computing_cell_refinement 'Bruker SAINT'
_computing_data_collection 'Bruker SMART'
_computing_data_reduction 'Bruker SAINT'
_computing_structure_refinement 'SHELXL-97 (Sheldrick, 1997)'
_computing_structure_solution 'SHELXS-97 (Sheldrick, 1990)'
_diffrn_ambient_temperature 296(2)
_diffrn_measured_fraction_theta_full 0.928
_diffrn_measured_fraction_theta_max 0.928
_diffrn_measurement_device_type 'CCD area detector'
_diffrn_measurement_method 'phi and omega scans'
_diffrn_radiation_monochromator graphite
_diffrn_radiation_source 'fine-focus sealed tube'
_diffrn_radiation_type MoK\a
_diffrn_radiation_wavelength 0.71073
_diffrn_reflns_av_R_equivalents 0.0276
_diffrn_reflns_av_sigmaI/netI 0.0648
_diffrn_reflns_limit_h_max 8
_diffrn_reflns_limit_h_min -8
_diffrn_reflns_limit_k_max 24
_diffrn_reflns_limit_k_min -24
_diffrn_reflns_limit_l_max 25
_diffrn_reflns_limit_l_min -12
_diffrn_reflns_number 13636
_diffrn_reflns_theta_full 25.08
_diffrn_reflns_theta_max 25.08
_diffrn_reflns_theta_min 1.35
_exptl_absorpt_coefficient_mu 0.697
_exptl_absorpt_correction_T_max 0.7452
_exptl_absorpt_correction_T_min 0.6846
_exptl_absorpt_correction_type multi-scan
_exptl_absorpt_process_details 'Bruker SADABS, 1996'
_exptl_crystal_colour colorless
_exptl_crystal_density_diffrn 1.463
_exptl_crystal_density_method 'not measured'
_exptl_crystal_description prism
_exptl_crystal_F_000 1560
_exptl_crystal_size_max 0.12
_exptl_crystal_size_mid 0.08
_exptl_crystal_size_min 0.08
_refine_diff_density_max 1.193
_refine_diff_density_min -0.849
_refine_diff_density_rms 0.194
_refine_ls_abs_structure_details 'Flack H D (1983), Acta Cryst. A39, 876-881'
_refine_ls_abs_structure_Flack -0.02(3)
_refine_ls_extinction_method none
_refine_ls_goodness_of_fit_ref 1.092
_refine_ls_hydrogen_treatment constr
_refine_ls_matrix_type full
_refine_ls_number_parameters 861
_refine_ls_number_reflns 10505
_refine_ls_number_restraints 1
_refine_ls_restrained_S_all 1.092
_refine_ls_R_factor_all 0.0681
_refine_ls_R_factor_gt 0.0544
_refine_ls_shift/su_max 0.001
_refine_ls_shift/su_mean 0.000
_refine_ls_structure_factor_coef Fsqd
_refine_ls_weighting_details 'calc w=1/[\s^2^(Fo^2^)+(0.0986P)^2^+1.8426P] where P=(Fo^2^+2Fc^2^)/3'
_refine_ls_weighting_scheme calc
_refine_ls_wR_factor_gt 0.1394
_refine_ls_wR_factor_ref 0.1690
_reflns_number_gt 9133
_reflns_number_total 10505
_reflns_threshold_expression >2sigma(I)
_cod_data_source_file c0ce00552e.txt
_cod_data_source_block cpd2
_cod_depositor_comments
;
The following automatic conversions were performed:

'_symmetry_cell_setting' value 'Monoclinic' changed to 'monoclinic'
according to the built-in table from CIF Core dictionary named
'cif_core.dic' version 2.4.1 from 2010-06-29.

Automatic conversion script
Id: cif_fix_values 1891 2012-01-12 08:04:46Z andrius 
;
_cod_original_sg_symbol_H-M P2(1)
_cod_database_code 7210495

loop_
_symmetry_equiv_pos_as_xyz
'x, y, z'
'-x, y+1/2, -z'

loop_
_atom_site_label
_atom_site_type_symbol
_atom_site_fract_x
_atom_site_fract_y
_atom_site_fract_z
_atom_site_U_iso_or_equiv
_atom_site_adp_type
_atom_site_occupancy
_atom_site_symmetry_multiplicity
_atom_site_calc_flag
_atom_site_refinement_flags
Cd1 Cd -0.55118(8) 0.85999(2) 0.37008(3) 0.03254(18) Uani 1 1 d .
Cd2 Cd 0.97713(8) 0.84570(2) 0.87751(3) 0.03217(18) Uani 1 1 d .
O1 O -1.0941(13) 0.5199(4) 0.2913(4) 0.070(2) Uani 1 1 d .
O2 O -0.8802(13) 0.5231(4) 0.2195(4) 0.067(2) Uani 1 1 d .
H101 H -0.9590 0.5075 0.1976 0.101 Uiso 1 1 calc R
O3 O -0.7053(11) 0.7774(3) 0.3189(4) 0.056(2) Uani 1 1 d .
O4 O -0.6134(12) 0.7593(3) 0.4110(3) 0.059(2) Uani 1 1 d .
O5 O -0.6815(10) 0.9610(3) 0.3425(3) 0.0467(18) Uani 1 1 d .
O6 O -0.7211(9) 0.9228(3) 0.4330(3) 0.0365(15) Uani 1 1 d .
O7 O -0.6064(17) 1.2229(4) 0.4540(5) 0.107(4) Uani 1 1 d .
O8 O -0.6475(14) 1.1821(4) 0.5445(4) 0.081(3) Uani 1 1 d .
H102 H -0.5389 1.1864 0.5502 0.121 Uiso 1 1 d R
O9 O 1.1301(12) 1.2081(4) 0.9482(4) 0.066(2) Uani 1 1 d .
O10 O 1.2075(11) 1.1639(3) 1.0336(3) 0.0503(18) Uani 1 1 d .
H103 H 1.1064 1.1731 1.0452 0.075 Uiso 1 1 calc R
O11 O 1.1872(8) 0.9037(3) 0.9330(3) 0.0387(15) Uani 1 1 d .
O12 O 1.0989(10) 0.9452(3) 0.8462(3) 0.0458(18) Uani 1 1 d .
O13 O 1.0234(11) 0.7381(3) 0.9066(3) 0.0539(19) Uani 1 1 d .
O14 O 1.1341(9) 0.7695(3) 0.8204(3) 0.0467(19) Uani 1 1 d .
O15 O 1.5979(15) 0.5233(4) 0.8024(5) 0.087(3) Uani 1 1 d .
O16 O 1.431(3) 0.5345(5) 0.7114(5) 0.184(9) Uani 1 1 d .
H104 H 1.5262 0.5215 0.6969 0.277 Uiso 1 1 d R
N1 N 0.0685(10) 0.8447(4) 0.5797(3) 0.0369(17) Uani 1 1 d .
N2 N 0.3544(9) 0.8489(4) 0.6680(3) 0.0371(17) Uani 1 1 d .
N3 N -0.3206(9) 0.8610(4) 0.4403(3) 0.0332(16) Uani 1 1 d .
N4 N 0.7608(9) 0.8473(4) 0.8032(3) 0.0344(16) Uani 1 1 d .
N5 N 0.0778(9) 0.8518(4) 0.1700(3) 0.0352(16) Uani 1 1 d .
N6 N 0.3754(9) 0.8399(3) 0.0885(3) 0.0344(17) Uani 1 1 d .
N7 N -0.3435(10) 0.8595(4) 0.2946(3) 0.0402(17) Uani 1 1 d .
N8 N 0.7620(9) 0.8510(4) -0.0485(3) 0.0339(15) Uani 1 1 d .
C1 C -0.8093(16) 0.5699(4) 0.3139(4) 0.050(3) Uani 1 1 d .
C2 C -0.7784(15) 0.6409(4) 0.2970(4) 0.046(3) Uani 1 1 d .
C3 C -0.7018(16) 0.6673(4) 0.3550(4) 0.048(3) Uani 1 1 d .
H3 H -0.5806 0.6489 0.3578 0.058 Uiso 1 1 calc R
C4 C -0.7995(18) 0.6385(5) 0.4075(5) 0.055(3) Uani 1 1 d .
H4A H -0.8989 0.6655 0.4197 0.066 Uiso 1 1 calc R
H4B H -0.7191 0.6321 0.4420 0.066 Uiso 1 1 calc R
C5 C -0.8682(19) 0.5734(5) 0.3819(5) 0.058(3) Uani 1 1 d .
H5A H -0.9981 0.5709 0.3846 0.070 Uiso 1 1 calc R
H5B H -0.8161 0.5380 0.4048 0.070 Uiso 1 1 calc R
C6 C -0.9470(19) 0.5351(4) 0.2741(5) 0.057(3) Uani 1 1 d .
C7 C -0.6728(15) 0.7400(4) 0.3611(4) 0.037(2) Uani 1 1 d .
C8 C -0.6293(17) 0.5307(5) 0.3161(5) 0.065(3) Uani 1 1 d .
H8A H -0.6503 0.4897 0.3347 0.097 Uiso 1 1 calc R
H8B H -0.5406 0.5538 0.3394 0.097 Uiso 1 1 calc R
H8C H -0.5868 0.5244 0.2755 0.097 Uiso 1 1 calc R
C9 C -0.6677(19) 0.6514(6) 0.2412(5) 0.067(4) Uani 1 1 d .
H9A H -0.6780 0.6954 0.2286 0.100 Uiso 1 1 calc R
H9B H -0.7104 0.6239 0.2092 0.100 Uiso 1 1 calc R
H9C H -0.5440 0.6417 0.2503 0.100 Uiso 1 1 calc R
C10 C -0.9704(17) 0.6707(5) 0.2838(6) 0.064(3) Uani 1 1 d .
H10A H -1.0423 0.6674 0.3196 0.095 Uiso 1 1 calc R
H10B H -1.0279 0.6478 0.2511 0.095 Uiso 1 1 calc R
H10C H -0.9577 0.7150 0.2728 0.095 Uiso 1 1 calc R
C11 C -0.8314(16) 1.0298(5) 0.4175(5) 0.054(3) Uani 1 1 d .
C12 C -0.7013(15) 1.0670(5) 0.4641(5) 0.051(3) Uani 1 1 d .
C13 C -0.7962(15) 1.1331(4) 0.4638(5) 0.046(2) Uani 1 1 d .
H13 H -0.8995 1.1309 0.4909 0.055 Uiso 1 1 calc R
C14 C -0.858(3) 1.1476(7) 0.4060(6) 0.104(6) Uani 1 1 d .
H14A H -0.7746 1.1759 0.3857 0.125 Uiso 1 1 calc R
H14B H -0.9743 1.1688 0.4077 0.125 Uiso 1 1 calc R
C15 C -0.877(2) 1.0778(6) 0.3686(7) 0.096(5) Uani 1 1 d .
H15A H -0.9976 1.0714 0.3527 0.115 Uiso 1 1 calc R
H15B H -0.7921 1.0754 0.3355 0.115 Uiso 1 1 calc R
C16 C -0.7393(12) 0.9681(4) 0.3955(4) 0.034(2) Uani 1 1 d .
C17 C -0.6683(19) 1.1854(5) 0.4875(5) 0.061(3) Uani 1 1 d .
C18 C -1.0052(16) 1.0131(6) 0.4489(6) 0.076(4) Uani 1 1 d .
H18A H -1.0438 1.0491 0.4727 0.114 Uiso 1 1 calc R
H18B H -0.9862 0.9767 0.4749 0.114 Uiso 1 1 calc R
H18C H -1.0960 1.0030 0.4190 0.114 Uiso 1 1 calc R
C19 C -0.690(2) 1.0374(6) 0.5277(5) 0.067(4) Uani 1 1 d .
H19A H -0.6438 0.9945 0.5250 0.101 Uiso 1 1 calc R
H19B H -0.8083 1.0363 0.5449 0.101 Uiso 1 1 calc R
H19C H -0.6122 1.0628 0.5531 0.101 Uiso 1 1 calc R
C20 C -0.5265(14) 1.0708(5) 0.4377(5) 0.051(3) Uani 1 1 d .
H20A H -0.4434 1.0894 0.4665 0.076 Uiso 1 1 calc R
H20B H -0.5323 1.0972 0.4020 0.076 Uiso 1 1 calc R
H20C H -0.4867 1.0285 0.4270 0.076 Uiso 1 1 calc R
C21 C 1.3174(13) 1.1137(4) 0.9477(4) 0.035(2) Uani 1 1 d .
C22 C 1.2236(13) 1.0481(4) 0.9583(4) 0.036(2) Uani 1 1 d .
C23 C 1.3129(13) 1.0049(4) 0.9080(5) 0.042(2) Uani 1 1 d .
H23 H 1.4269 0.9886 0.9246 0.051 Uiso 1 1 calc R
C24 C 1.3563(16) 1.0495(5) 0.8558(4) 0.050(3) Uani 1 1 d .
H24A H 1.2812 1.0397 0.8206 0.060 Uiso 1 1 calc R
H24B H 1.4813 1.0450 0.8445 0.060 Uiso 1 1 calc R
C25 C 1.3193(16) 1.1182(5) 0.8780(4) 0.051(3) Uani 1 1 d .
H25A H 1.2043 1.1334 0.8625 0.061 Uiso 1 1 calc R
H25B H 1.4129 1.1472 0.8648 0.061 Uiso 1 1 calc R
C26 C 1.2114(13) 1.1669(4) 0.9759(4) 0.037(2) Uani 1 1 d .
C27 C 1.1944(12) 0.9480(4) 0.8939(4) 0.0302(19) Uani 1 1 d .
C28 C 1.5033(14) 1.1159(5) 0.9694(6) 0.062(3) Uani 1 1 d .
H28A H 1.5572 1.1557 0.9574 0.094 Uiso 1 1 calc R
H28B H 1.5692 1.0808 0.9523 0.094 Uiso 1 1 calc R
H28C H 1.5062 1.1125 1.0129 0.094 Uiso 1 1 calc R
C29 C 1.2537(16) 1.0176(4) 1.0207(4) 0.046(3) Uani 1 1 d .
H29A H 1.3802 1.0165 1.0300 0.069 Uiso 1 1 calc R
H29B H 1.2070 0.9746 1.0204 0.069 Uiso 1 1 calc R
H29C H 1.1929 1.0425 1.0508 0.069 Uiso 1 1 calc R
C30 C 1.0210(12) 1.0536(4) 0.9464(5) 0.041(2) Uani 1 1 d .
H30A H 0.9709 1.0115 0.9408 0.061 Uiso 1 1 calc R
H30B H 0.9996 1.0788 0.9105 0.061 Uiso 1 1 calc R
H30C H 0.9654 1.0739 0.9805 0.061 Uiso 1 1 calc R
C31 C 1.1265(13) 0.6539(4) 0.8400(4) 0.042(2) Uani 1 1 d .
C32 C 1.2867(13) 0.6413(5) 0.7963(5) 0.047(2) Uani 1 1 d .
C33 C 1.2910(16) 0.5671(4) 0.7988(4) 0.046(3) Uani 1 1 d .
H33 H 1.1831 0.5500 0.7784 0.055 Uiso 1 1 calc R
C34 C 1.288(2) 0.5489(7) 0.8661(5) 0.089(5) Uani 1 1 d .
H34A H 1.4080 0.5459 0.8836 0.107 Uiso 1 1 calc R
H34B H 1.2238 0.5090 0.8728 0.107 Uiso 1 1 calc R
C35 C 1.177(2) 0.6113(7) 0.8927(6) 0.090(5) Uani 1 1 d .
H35A H 1.0694 0.5971 0.9133 0.107 Uiso 1 1 calc R
H35B H 1.2516 0.6347 0.9216 0.107 Uiso 1 1 calc R
C36 C 1.0954(12) 0.7252(4) 0.8542(4) 0.034(2) Uani 1 1 d .
C37 C 1.4709(18) 0.5361(5) 0.7674(6) 0.062(3) Uani 1 1 d .
C38 C 0.9433(16) 0.6324(6) 0.8101(8) 0.102(6) Uani 1 1 d .
H38A H 0.9470 0.5872 0.8018 0.153 Uiso 1 1 calc R
H38B H 0.9242 0.6554 0.7728 0.153 Uiso 1 1 calc R
H38C H 0.8468 0.6414 0.8373 0.153 Uiso 1 1 calc R
C39 C 1.2527(18) 0.6661(6) 0.7300(5) 0.067(3) Uani 1 1 d .
H39A H 1.2238 0.7110 0.7309 0.101 Uiso 1 1 calc R
H39B H 1.1544 0.6427 0.7118 0.101 Uiso 1 1 calc R
H39C H 1.3591 0.6597 0.7065 0.101 Uiso 1 1 calc R
C40 C 1.4619(15) 0.6699(6) 0.8220(8) 0.090(5) Uani 1 1 d .
H40A H 1.4458 0.7150 0.8292 0.135 Uiso 1 1 calc R
H40B H 1.5567 0.6637 0.7934 0.135 Uiso 1 1 calc R
H40C H 1.4928 0.6489 0.8595 0.135 Uiso 1 1 calc R
C41 C 0.2503(14) 0.8241(5) 0.5651(5) 0.050(3) Uani 1 1 d .
H41A H 0.3121 0.8593 0.5455 0.060 Uiso 1 1 calc R
H41B H 0.2428 0.7889 0.5362 0.060 Uiso 1 1 calc R
C42 C 0.3607(16) 0.8026(5) 0.6196(5) 0.056(3) Uani 1 1 d .
H42A H 0.3152 0.7618 0.6339 0.067 Uiso 1 1 calc R
H42B H 0.4846 0.7964 0.6076 0.067 Uiso 1 1 calc R
C43 C 0.1724(12) 0.8697(5) 0.6831(4) 0.043(2) Uani 1 1 d .
H43A H 0.1097 0.8343 0.7020 0.051 Uiso 1 1 calc R
H43B H 0.1803 0.9043 0.7125 0.051 Uiso 1 1 calc R
C44 C 0.0712(14) 0.8909(5) 0.6323(5) 0.053(3) Uani 1 1 d .
H44A H 0.1201 0.9315 0.6186 0.063 Uiso 1 1 calc R
H44B H -0.0516 0.8986 0.6447 0.063 Uiso 1 1 calc R
C45 C -0.1679(14) 0.8285(4) 0.4346(4) 0.040(2) Uani 1 1 d .
H45 H -0.1488 0.8086 0.3974 0.048 Uiso 1 1 calc R
C46 C -0.0367(13) 0.8215(4) 0.4778(4) 0.034(2) Uani 1 1 d .
H46 H 0.0659 0.7977 0.4694 0.041 Uiso 1 1 calc R
C47 C -0.0566(12) 0.8503(6) 0.5354(4) 0.035(2) Uani 1 1 d .
C48 C -0.2191(12) 0.8850(4) 0.5413(4) 0.037(2) Uani 1 1 d .
H48 H -0.2430 0.9057 0.5777 0.045 Uiso 1 1 calc R
C49 C -0.3363(14) 0.8887(4) 0.4966(5) 0.042(2) Uani 1 1 d .
H49 H -0.4402 0.9122 0.5037 0.051 Uiso 1 1 calc R
C50 C 0.7678(12) 0.8100(4) 0.7544(4) 0.033(2) Uani 1 1 d .
H50 H 0.8665 0.7829 0.7508 0.039 Uiso 1 1 calc R
C51 C 0.6382(13) 0.8085(4) 0.7082(4) 0.038(2) Uani 1 1 d .
H51 H 0.6536 0.7819 0.6747 0.045 Uiso 1 1 calc R
C52 C 0.4844(10) 0.8470(6) 0.7125(3) 0.0271(17) Uani 1 1 d .
C53 C 0.4827(14) 0.8869(4) 0.7662(5) 0.041(2) Uani 1 1 d .
H53 H 0.3852 0.9141 0.7723 0.049 Uiso 1 1 calc R
C54 C 0.6147(13) 0.8861(4) 0.8067(5) 0.040(2) Uani 1 1 d .
H54 H 0.6072 0.9138 0.8397 0.048 Uiso 1 1 calc R
C55 C 0.0885(15) 0.7983(5) 0.1277(5) 0.051(3) Uani 1 1 d .
H55A H -0.0321 0.7860 0.1149 0.062 Uiso 1 1 calc R
H55B H 0.1433 0.7618 0.1481 0.062 Uiso 1 1 calc R
C56 C 0.1969(13) 0.8151(5) 0.0725(5) 0.053(3) Uani 1 1 d .
H56A H 0.2099 0.7771 0.0475 0.064 Uiso 1 1 calc R
H56B H 0.1324 0.8471 0.0487 0.064 Uiso 1 1 calc R
C57 C 0.3732(12) 0.8899(4) 0.1345(4) 0.033(2) Uani 1 1 d .
H57A H 0.3296 0.9294 0.1161 0.040 Uiso 1 1 calc R
H57B H 0.4953 0.8975 0.1488 0.040 Uiso 1 1 calc R
C58 C 0.2588(12) 0.8743(5) 0.1876(4) 0.040(2) Uani 1 1 d .
H58A H 0.3179 0.8413 0.2118 0.048 Uiso 1 1 calc R
H58B H 0.2475 0.9122 0.2129 0.048 Uiso 1 1 calc R
C59 C -0.3345(12) 0.8149(4) 0.2521(4) 0.038(2) Uani 1 1 d .
H59 H -0.4257 0.7843 0.2508 0.045 Uiso 1 1 calc R
C60 C -0.2004(12) 0.8099(4) 0.2094(4) 0.035(2) Uani 1 1 d .
H60 H -0.2048 0.7778 0.1800 0.042 Uiso 1 1 calc R
C61 C -0.0590(11) 0.8537(6) 0.2110(4) 0.0325(19) Uani 1 1 d .
C62 C -0.0631(13) 0.8996(5) 0.2562(4) 0.042(2) Uani 1 1 d .
H62 H 0.0300 0.9292 0.2602 0.050 Uiso 1 1 calc R
C63 C -0.2073(14) 0.9014(5) 0.2958(4) 0.050(3) Uani 1 1 d .
H63 H -0.2092 0.9337 0.3249 0.060 Uiso 1 1 calc R
C64 C 0.6127(13) 0.8132(4) -0.0546(4) 0.040(2) Uani 1 1 d .
H64 H 0.5967 0.7899 -0.0903 0.048 Uiso 1 1 calc R
C65 C 0.4871(14) 0.8082(4) -0.0110(4) 0.040(2) Uani 1 1 d .
H65 H 0.3893 0.7810 -0.0169 0.048 Uiso 1 1 calc R
C66 C 0.5025(11) 0.8436(5) 0.0435(4) 0.0310(19) Uani 1 1 d .
C67 C 0.6560(13) 0.8824(4) 0.0485(4) 0.039(2) Uani 1 1 d .
H67 H 0.6740 0.9074 0.0831 0.047 Uiso 1 1 calc R
C68 C 0.7783(13) 0.8839(4) 0.0036(4) 0.039(2) Uani 1 1 d .
H68 H 0.8799 0.9094 0.0092 0.047 Uiso 1 1 calc R

loop_
_atom_site_aniso_label
_atom_site_aniso_U_11
_atom_site_aniso_U_22
_atom_site_aniso_U_33
_atom_site_aniso_U_23
_atom_site_aniso_U_13
_atom_site_aniso_U_12
Cd1 0.0386(4) 0.0294(4) 0.0297(3) -0.0010(2) 0.0027(3) -0.0058(2)
Cd2 0.0341(3) 0.0258(4) 0.0366(3) 0.0027(2) 0.0041(3) 0.0035(2)
O1 0.076(6) 0.067(5) 0.067(6) -0.002(4) 0.006(5) -0.031(5)
O2 0.099(7) 0.049(5) 0.053(5) -0.021(4) -0.004(5) -0.009(4)
O3 0.076(6) 0.031(4) 0.061(5) 0.002(3) -0.004(4) -0.011(3)
O4 0.090(6) 0.034(4) 0.051(5) 0.000(3) -0.012(4) -0.001(4)
O5 0.062(5) 0.029(3) 0.048(5) 0.007(3) -0.024(4) -0.012(3)
O6 0.046(4) 0.028(3) 0.036(4) -0.001(3) 0.000(3) -0.003(3)
O7 0.156(11) 0.051(5) 0.116(8) -0.016(5) 0.046(8) -0.029(6)
O8 0.110(8) 0.048(5) 0.084(7) -0.017(4) -0.018(6) 0.023(5)
O9 0.087(6) 0.050(4) 0.060(5) -0.003(4) -0.011(5) 0.020(4)
O10 0.071(5) 0.038(4) 0.042(4) 0.003(3) 0.009(4) -0.006(4)
O11 0.042(4) 0.030(3) 0.044(4) 0.006(3) -0.012(3) 0.000(3)
O12 0.060(5) 0.025(3) 0.052(5) 0.003(3) 0.008(4) -0.005(3)
O13 0.081(5) 0.030(3) 0.052(4) 0.006(3) 0.017(4) 0.003(3)
O14 0.045(4) 0.025(3) 0.071(5) 0.013(3) 0.027(4) 0.013(3)
O15 0.106(8) 0.066(6) 0.088(7) -0.003(5) 0.023(6) 0.032(5)
O16 0.43(3) 0.041(6) 0.088(9) -0.024(5) 0.089(13) -0.005(10)
N1 0.037(4) 0.049(4) 0.025(3) -0.003(3) -0.009(3) 0.011(4)
N2 0.037(4) 0.031(4) 0.044(4) 0.000(3) 0.009(4) 0.011(3)
N3 0.031(4) 0.039(4) 0.029(3) -0.003(3) -0.003(3) -0.002(3)
N4 0.040(4) 0.031(4) 0.033(4) 0.000(3) 0.010(3) 0.004(4)
N5 0.033(4) 0.046(4) 0.027(3) -0.006(3) -0.004(3) -0.012(3)
N6 0.033(4) 0.032(4) 0.038(4) -0.010(3) 0.007(3) -0.006(3)
N7 0.040(4) 0.046(5) 0.034(4) -0.003(4) 0.003(3) -0.004(4)
N8 0.030(4) 0.030(4) 0.041(4) 0.003(3) 0.001(3) 0.004(3)
C1 0.085(8) 0.028(5) 0.039(5) -0.008(4) 0.018(5) -0.019(5)
C2 0.069(7) 0.029(5) 0.038(5) -0.006(4) 0.007(5) -0.005(5)
C3 0.072(8) 0.041(5) 0.032(5) 0.000(4) 0.012(5) -0.004(5)
C4 0.085(9) 0.047(6) 0.035(6) -0.006(4) 0.007(6) -0.016(5)
C5 0.084(9) 0.054(6) 0.036(6) 0.002(5) -0.004(6) -0.014(6)
C6 0.091(10) 0.025(5) 0.056(7) 0.000(4) -0.006(7) -0.010(5)
C7 0.058(7) 0.030(5) 0.022(4) -0.004(4) 0.005(5) -0.008(4)
C8 0.080(9) 0.055(7) 0.059(7) -0.007(5) -0.008(7) 0.000(6)
C9 0.106(10) 0.055(7) 0.039(6) 0.000(5) 0.023(6) -0.028(6)
C10 0.074(9) 0.052(7) 0.064(8) -0.012(5) -0.009(7) -0.009(6)
C11 0.055(7) 0.038(5) 0.069(7) 0.002(5) -0.013(6) 0.003(5)
C12 0.054(7) 0.054(7) 0.046(6) 0.007(5) 0.005(5) -0.001(5)
C13 0.056(7) 0.040(5) 0.041(6) 0.006(4) 0.003(5) 0.015(4)
C14 0.173(18) 0.071(9) 0.069(10) -0.003(7) -0.045(11) 0.033(10)
C15 0.126(14) 0.059(8) 0.104(12) 0.014(8) 0.026(11) 0.025(8)
C16 0.029(5) 0.040(5) 0.033(5) -0.005(4) -0.018(5) -0.006(4)
C17 0.104(10) 0.037(6) 0.043(6) -0.005(5) 0.023(7) 0.032(6)
C18 0.042(7) 0.095(10) 0.091(10) -0.038(8) -0.017(7) 0.023(6)
C19 0.088(10) 0.064(9) 0.049(7) 0.008(6) -0.005(7) 0.005(7)
C20 0.050(7) 0.052(6) 0.050(6) -0.006(5) 0.002(5) -0.013(5)
C21 0.045(6) 0.031(5) 0.028(5) 0.004(3) -0.002(4) 0.004(4)
C22 0.040(6) 0.028(5) 0.038(5) -0.003(4) -0.007(5) 0.005(4)
C23 0.038(5) 0.033(5) 0.056(6) -0.010(4) 0.015(5) -0.004(4)
C24 0.065(7) 0.045(6) 0.041(6) -0.001(4) 0.014(5) -0.018(5)
C25 0.072(8) 0.047(6) 0.034(6) 0.010(4) 0.013(5) -0.012(5)
C26 0.050(6) 0.019(5) 0.042(6) 0.004(4) -0.001(5) 0.000(4)
C27 0.031(5) 0.034(5) 0.025(4) -0.002(3) -0.005(4) 0.003(3)
C28 0.036(6) 0.040(5) 0.112(10) -0.017(6) 0.015(7) 0.001(4)
C29 0.070(7) 0.029(5) 0.038(5) 0.006(4) -0.004(5) 0.009(5)
C30 0.031(5) 0.040(5) 0.051(6) -0.009(4) 0.006(5) 0.004(4)
C31 0.042(6) 0.035(5) 0.050(6) 0.012(4) 0.012(5) 0.004(4)
C32 0.035(5) 0.043(6) 0.063(7) -0.004(5) -0.003(5) 0.000(4)
C33 0.078(8) 0.023(5) 0.036(5) -0.001(4) -0.018(5) 0.009(4)
C34 0.142(15) 0.079(9) 0.047(7) 0.013(6) 0.028(9) 0.000(9)
C35 0.120(13) 0.077(9) 0.073(9) 0.023(7) 0.039(9) 0.032(8)
C36 0.022(5) 0.038(5) 0.043(5) 0.002(4) 0.001(4) 0.006(3)
C37 0.074(9) 0.056(7) 0.054(7) 0.036(6) -0.029(7) -0.013(6)
C38 0.043(7) 0.064(8) 0.202(18) -0.072(10) 0.054(9) -0.023(6)
C39 0.084(9) 0.051(7) 0.067(8) 0.014(6) 0.008(7) 0.004(6)
C40 0.031(6) 0.065(8) 0.173(16) -0.054(9) 0.012(8) 0.000(5)
C41 0.041(6) 0.068(7) 0.042(6) -0.002(5) 0.002(5) 0.022(5)
C42 0.063(7) 0.064(7) 0.039(6) -0.010(5) -0.011(6) 0.025(6)
C43 0.035(5) 0.068(7) 0.026(4) -0.009(4) -0.009(4) 0.015(5)
C44 0.032(5) 0.062(7) 0.065(7) -0.019(5) 0.006(6) 0.018(5)
C45 0.050(6) 0.034(5) 0.037(5) -0.012(4) 0.006(5) -0.009(4)
C46 0.039(6) 0.033(5) 0.031(5) -0.002(4) -0.006(5) 0.003(4)
C47 0.032(4) 0.038(6) 0.035(4) 0.000(5) 0.002(4) -0.002(5)
C48 0.030(5) 0.048(6) 0.034(5) -0.010(4) -0.013(5) 0.010(4)
C49 0.043(6) 0.039(5) 0.045(6) -0.003(4) 0.012(5) 0.002(4)
C50 0.024(5) 0.039(5) 0.034(5) 0.009(4) -0.004(4) 0.013(4)
C51 0.047(6) 0.033(5) 0.034(5) -0.004(4) 0.016(5) 0.008(4)
C52 0.028(4) 0.030(4) 0.024(4) 0.004(4) -0.004(3) 0.007(4)
C53 0.035(5) 0.034(5) 0.055(6) -0.009(4) 0.000(5) 0.012(4)
C54 0.035(5) 0.038(5) 0.047(6) -0.012(4) -0.011(5) 0.015(4)
C55 0.055(6) 0.052(6) 0.048(6) -0.018(5) 0.017(5) -0.017(5)
C56 0.040(6) 0.061(7) 0.058(7) -0.023(5) 0.018(6) -0.016(5)
C57 0.026(5) 0.041(5) 0.032(5) 0.000(4) 0.003(4) -0.010(3)
C58 0.036(5) 0.054(6) 0.030(5) -0.004(4) -0.006(4) -0.013(4)
C59 0.029(5) 0.045(5) 0.039(5) 0.002(4) -0.005(4) -0.003(4)
C60 0.030(5) 0.041(5) 0.034(5) -0.002(4) 0.001(4) -0.012(4)
C61 0.032(4) 0.039(5) 0.026(4) -0.002(5) -0.003(4) -0.001(5)
C62 0.037(6) 0.052(6) 0.037(5) -0.010(4) 0.009(5) -0.017(5)
C63 0.052(7) 0.059(6) 0.038(6) -0.015(5) 0.012(5) -0.025(5)
C64 0.044(6) 0.042(5) 0.034(5) 0.000(4) 0.005(5) 0.004(4)
C65 0.042(6) 0.030(5) 0.048(6) -0.003(4) 0.007(5) -0.002(4)
C66 0.030(4) 0.028(5) 0.034(4) 0.000(4) -0.003(4) 0.002(4)
C67 0.040(5) 0.044(5) 0.033(5) -0.003(4) 0.004(5) -0.005(4)
C68 0.041(6) 0.032(5) 0.046(6) -0.001(4) 0.009(5) -0.004(4)

loop_
_atom_type_symbol
_atom_type_description
_atom_type_scat_dispersion_real
_atom_type_scat_dispersion_imag
_atom_type_scat_source
C C 0.0033 0.0016 'International Tables Vol C Tables 4.2.6.8 and 6.1.1.4'
H H 0.0000 0.0000 'International Tables Vol C Tables 4.2.6.8 and 6.1.1.4'
N N 0.0061 0.0033 'International Tables Vol C Tables 4.2.6.8 and 6.1.1.4'
O O 0.0106 0.0060 'International Tables Vol C Tables 4.2.6.8 and 6.1.1.4'
Cd Cd -0.8075 1.2024 'International Tables Vol C Tables 4.2.6.8 and 6.1.1.4'

loop_
_geom_angle_atom_site_label_1
_geom_angle_atom_site_label_2
_geom_angle_atom_site_label_3
_geom_angle
_geom_angle_site_symmetry_1
_geom_angle_site_symmetry_3
N7 Cd1 N3 89.1(2) . .
N7 Cd1 O6 145.5(3) . .
N3 Cd1 O6 90.0(2) . .
N7 Cd1 O4 114.6(3) . .
N3 Cd1 O4 84.2(3) . .
O6 Cd1 O4 99.6(3) . .
N7 Cd1 O3 88.7(3) . .
N3 Cd1 O3 133.3(3) . .
O6 Cd1 O3 116.0(3) . .
O4 Cd1 O3 55.1(3) . .
N7 Cd1 O5 95.5(3) . .
N3 Cd1 O5 117.3(2) . .
O6 Cd1 O5 55.1(2) . .
O4 Cd1 O5 143.9(3) . .
O3 Cd1 O5 109.3(3) . .
N7 Cd1 C7 100.0(3) . .
N3 Cd1 C7 108.0(3) . .
O6 Cd1 C7 113.0(3) . .
O4 Cd1 C7 27.8(3) . .
O3 Cd1 C7 27.6(3) . .
O5 Cd1 C7 132.1(3) . .
N7 Cd1 C16 120.6(3) . .
N3 Cd1 C16 103.7(3) . .
O6 Cd1 C16 27.6(3) . .
O4 Cd1 C16 124.2(3) . .
O3 Cd1 C16 117.3(3) . .
O5 Cd1 C16 27.6(3) . .
C7 Cd1 C16 128.2(3) . .
N4 Cd2 N8 91.0(2) . 1_556
N4 Cd2 O11 146.8(2) . .
N8 Cd2 O11 94.1(2) 1_556 .
N4 Cd2 O14 88.7(3) . .
N8 Cd2 O14 140.2(2) 1_556 .
O11 Cd2 O14 107.4(2) . .
N4 Cd2 O13 108.0(3) . .
N8 Cd2 O13 87.4(2) 1_556 .
O11 Cd2 O13 105.0(2) . .
O14 Cd2 O13 55.2(2) . .
N4 Cd2 O12 92.7(3) . .
N8 Cd2 O12 115.8(2) 1_556 .
O11 Cd2 O12 55.8(2) . .
O14 Cd2 O12 104.0(2) . .
O13 Cd2 O12 149.0(3) . .
N4 Cd2 C27 120.0(3) . .
N8 Cd2 C27 106.7(3) 1_556 .
O11 Cd2 C27 27.9(2) . .
O14 Cd2 C27 107.8(2) . .
O13 Cd2 C27 129.1(3) . .
O12 Cd2 C27 27.9(2) . .
N4 Cd2 C36 96.1(3) . .
N8 Cd2 C36 114.1(3) 1_556 .
O11 Cd2 C36 111.4(2) . .
O14 Cd2 C36 26.8(2) . .
O13 Cd2 C36 28.8(2) . .
O12 Cd2 C36 129.0(2) . .
C27 Cd2 C36 124.2(3) . .
C7 O3 Cd1 90.7(6) . .
C7 O4 Cd1 91.1(5) . .
C16 O5 Cd1 90.6(5) . .
C16 O6 Cd1 95.0(5) . .
C27 O11 Cd2 93.2(6) . .
C27 O12 Cd2 90.7(5) . .
C36 O13 Cd2 91.0(5) . .
C36 O14 Cd2 93.6(5) . .
C47 N1 C41 120.0(7) . .
C47 N1 C44 120.3(8) . .
C41 N1 C44 110.8(8) . .
C52 N2 C42 118.8(8) . .
C52 N2 C43 119.5(7) . .
C42 N2 C43 114.0(8) . .
C45 N3 C49 112.4(8) . .
C45 N3 Cd1 124.3(6) . .
C49 N3 Cd1 122.8(6) . .
C50 N4 C54 115.8(8) . .
C50 N4 Cd2 122.5(6) . .
C54 N4 Cd2 121.7(6) . .
C61 N5 C55 119.4(8) . .
C61 N5 C58 120.0(7) . .
C55 N5 C58 110.8(8) . .
C66 N6 C57 118.3(7) . .
C66 N6 C56 118.3(7) . .
C57 N6 C56 113.7(7) . .
C59 N7 C63 115.3(8) . .
C59 N7 Cd1 124.1(6) . .
C63 N7 Cd1 120.2(6) . .
C68 N8 C64 116.3(7) . .
C68 N8 Cd2 125.1(6) . 1_554
C64 N8 Cd2 118.3(6) . 1_554
C6 C1 C2 114.7(9) . .
C6 C1 C5 112.2(9) . .
C2 C1 C5 103.4(7) . .
C6 C1 C8 109.6(8) . .
C2 C1 C8 112.2(9) . .
C5 C1 C8 104.1(10) . .
C3 C2 C9 115.9(9) . .
C3 C2 C1 101.6(8) . .
C9 C2 C1 115.0(8) . .
C3 C2 C10 110.1(8) . .
C9 C2 C10 107.2(10) . .
C1 C2 C10 106.5(9) . .
C2 C3 C4 109.2(9) . .
C2 C3 C7 119.3(8) . .
C4 C3 C7 113.3(8) . .
C3 C4 C5 103.3(8) . .
C4 C5 C1 107.0(8) . .
O1 C6 O2 125.9(11) . .
O1 C6 C1 123.4(10) . .
O2 C6 C1 110.7(10) . .
O3 C7 O4 121.6(8) . .
O3 C7 C3 122.0(9) . .
O4 C7 C3 116.4(8) . .
O3 C7 Cd1 61.7(5) . .
O4 C7 Cd1 61.0(5) . .
C3 C7 Cd1 168.2(8) . .
C15 C11 C18 107.2(11) . .
C15 C11 C16 115.2(10) . .
C18 C11 C16 109.8(9) . .
C15 C11 C12 105.3(10) . .
C18 C11 C12 109.3(10) . .
C16 C11 C12 109.9(9) . .
C20 C12 C19 110.9(10) . .
C20 C12 C13 111.4(9) . .
C19 C12 C13 112.4(9) . .
C20 C12 C11 108.1(9) . .
C19 C12 C11 114.5(10) . .
C13 C12 C11 99.1(9) . .
C14 C13 C17 110.8(11) . .
C14 C13 C12 110.2(10) . .
C17 C13 C12 110.5(9) . .
C13 C14 C15 106.6(11) . .
C11 C15 C14 102.1(11) . .
O5 C16 O6 119.0(8) . .
O5 C16 C11 123.3(9) . .
O6 C16 C11 117.6(9) . .
O5 C16 Cd1 61.8(5) . .
O6 C16 Cd1 57.5(5) . .
C11 C16 Cd1 172.6(7) . .
O7 C17 O8 128.1(14) . .
O7 C17 C13 120.5(12) . .
O8 C17 C13 111.4(11) . .
C28 C21 C26 110.0(8) . .
C28 C21 C25 107.7(9) . .
C26 C21 C25 112.3(8) . .
C28 C21 C22 113.8(8) . .
C26 C21 C22 110.4(7) . .
C25 C21 C22 102.3(7) . .
C29 C22 C30 108.5(8) . .
C29 C22 C21 116.1(8) . .
C30 C22 C21 110.6(7) . .
C29 C22 C23 109.6(8) . .
C30 C22 C23 110.2(8) . .
C21 C22 C23 101.7(7) . .
C27 C23 C24 117.2(9) . .
C27 C23 C22 110.0(7) . .
C24 C23 C22 106.1(7) . .
C23 C24 C25 106.7(7) . .
C24 C25 C21 105.4(8) . .
O9 C26 O10 121.4(9) . .
O9 C26 C21 125.3(9) . .
O10 C26 C21 113.3(8) . .
O12 C27 O11 120.3(8) . .
O12 C27 C23 121.9(8) . .
O11 C27 C23 117.7(8) . .
O12 C27 Cd2 61.4(4) . .
O11 C27 Cd2 58.9(5) . .
C23 C27 Cd2 175.8(6) . .
C35 C31 C36 116.7(9) . .
C35 C31 C32 101.1(8) . .
C36 C31 C32 113.9(7) . .
C35 C31 C38 111.1(11) . .
C36 C31 C38 103.3(8) . .
C32 C31 C38 111.0(9) . .
C40 C32 C33 111.0(9) . .
C40 C32 C31 111.0(9) . .
C33 C32 C31 99.3(8) . .
C40 C32 C39 110.0(11) . .
C33 C32 C39 111.4(8) . .
C31 C32 C39 113.8(9) . .
C34 C33 C32 106.3(9) . .
C34 C33 C37 109.5(9) . .
C32 C33 C37 113.2(9) . .
C33 C34 C35 99.4(10) . .
C31 C35 C34 108.1(9) . .
O14 C36 O13 119.0(8) . .
O14 C36 C31 124.7(8) . .
O13 C36 C31 116.4(7) . .
O14 C36 Cd2 59.7(4) . .
O13 C36 Cd2 60.3(4) . .
C31 C36 Cd2 169.7(6) . .
O15 C37 O16 140.0(17) . .
O15 C37 C33 116.1(11) . .
O16 C37 C33 103.9(13) . .
N1 C41 C42 114.0(8) . .
N2 C42 C41 111.5(8) . .
C44 C43 N2 113.4(7) . .
C43 C44 N1 114.3(8) . .
N3 C45 C46 126.5(8) . .
C45 C46 C47 119.9(9) . .
N1 C47 C46 122.3(9) . .
N1 C47 C48 124.1(8) . .
C46 C47 C48 113.6(9) . .
C49 C48 C47 121.4(9) . .
C48 C49 N3 126.2(9) . .
N4 C50 C51 124.8(8) . .
C50 C51 C52 119.7(8) . .
N2 C52 C51 122.6(8) . .
N2 C52 C53 123.7(8) . .
C51 C52 C53 113.6(8) . .
C54 C53 C52 122.1(8) . .
C53 C54 N4 124.0(8) . .
N5 C55 C56 111.9(8) . .
N6 C56 C55 112.3(9) . .
N6 C57 C58 113.6(7) . .
N5 C58 C57 113.0(7) . .
N7 C59 C60 125.3(8) . .
C59 C60 C61 119.0(8) . .
N5 C61 C62 121.3(9) . .
N5 C61 C60 122.1(9) . .
C62 C61 C60 116.6(8) . .
C61 C62 C63 119.6(9) . .
N7 C63 C62 124.1(9) . .
C65 C64 N8 122.8(9) . .
C64 C65 C66 120.9(9) . .
N6 C66 C67 122.8(9) . .
N6 C66 C65 122.1(9) . .
C67 C66 C65 115.1(8) . .
C68 C67 C66 120.8(9) . .
N8 C68 C67 124.0(9) . .

loop_
_geom_bond_atom_site_label_1
_geom_bond_atom_site_label_2
_geom_bond_distance
_geom_bond_site_symmetry_2
Cd1 N7 2.283(7) .
Cd1 N3 2.292(7) .
Cd1 O6 2.296(6) .
Cd1 O4 2.332(7) .
Cd1 O3 2.347(7) .
Cd1 O5 2.392(7) .
Cd1 C7 2.665(8) .
Cd1 C16 2.713(9) .
Cd2 N4 2.279(7) .
Cd2 N8 2.300(6) 1_556
Cd2 O11 2.311(6) .
Cd2 O14 2.345(6) .
Cd2 O13 2.354(6) .
Cd2 O12 2.368(6) .
Cd2 C27 2.696(9) .
Cd2 C36 2.711(8) .
O1 C6 1.204(14) .
O2 C6 1.332(13) .
O3 C7 1.234(11) .
O4 C7 1.244(11) .
O5 C16 1.257(12) .
O6 C16 1.261(11) .
O7 C17 1.172(14) .
O8 C17 1.265(13) .
O9 C26 1.209(11) .
O10 C26 1.272(11) .
O11 C27 1.265(10) .
O12 C27 1.261(11) .
O13 C36 1.305(11) .
O14 C36 1.223(10) .
O15 C37 1.241(15) .
O16 C37 1.263(17) .
N1 C47 1.344(11) .
N1 C41 1.459(11) .
N1 C44 1.505(12) .
N2 C52 1.367(11) .
N2 C42 1.440(12) .
N2 C43 1.463(11) .
N3 C45 1.330(12) .
N3 C49 1.375(11) .
N4 C50 1.328(11) .
N4 C54 1.357(11) .
N5 C61 1.370(10) .
N5 C55 1.454(11) .
N5 C58 1.472(11) .
N6 C66 1.380(10) .
N6 C57 1.454(10) .
N6 C56 1.463(12) .
N7 C59 1.321(11) .
N7 C63 1.337(12) .
N8 C68 1.341(11) .
N8 C64 1.366(12) .
N8 Cd2 2.300(6) 1_554
C1 C6 1.523(15) .
C1 C2 1.542(12) .
C1 C5 1.567(13) .
C1 C8 1.569(16) .
C2 C3 1.496(14) .
C2 C9 1.503(14) .
C2 C10 1.580(17) .
C3 C4 1.499(13) .
C3 C7 1.536(12) .
C4 C5 1.553(14) .
C11 C15 1.504(17) .
C11 C18 1.514(17) .
C11 C16 1.537(14) .
C11 C12 1.602(16) .
C12 C20 1.432(14) .
C12 C19 1.531(15) .
C12 C13 1.547(14) .
C13 C14 1.383(16) .
C13 C17 1.533(17) .
C14 C15 1.68(2) .
C21 C28 1.457(15) .
C21 C26 1.500(12) .
C21 C25 1.537(12) .
C21 C22 1.553(12) .
C22 C29 1.528(13) .
C22 C30 1.529(13) .
C22 C23 1.580(12) .
C23 C27 1.506(12) .
C23 C24 1.516(13) .
C24 C25 1.537(14) .
C31 C35 1.505(15) .
C31 C36 1.536(12) .
C31 C32 1.562(13) .
C31 C38 1.570(17) .
C32 C40 1.533(15) .
C32 C33 1.548(13) .
C32 C39 1.567(15) .
C33 C34 1.531(14) .
C33 C37 1.645(18) .
C34 C35 1.651(18) .
C41 C42 1.512(14) .
C43 C44 1.412(14) .
C45 C46 1.361(14) .
C46 C47 1.413(12) .
C47 C48 1.415(13) .
C48 C49 1.307(14) .
C50 C51 1.391(13) .
C51 C52 1.402(12) .
C52 C53 1.445(13) .
C53 C54 1.317(14) .
C55 C56 1.508(13) .
C57 C58 1.491(11) .
C59 C60 1.383(12) .
C60 C61 1.392(14) .
C61 C62 1.381(14) .
C62 C63 1.391(13) .
C64 C65 1.353(12) .
C65 C66 1.412(13) .
C66 C67 1.401(13) .
C67 C68 1.352(12) .
